data_7209090
loop_
_publ_author_name
'Ma, Jie'
'Chen, Lian'
'Wu, Ming-Yan'
'Zhang, Shu-Quan'
'Xiong, Ke-Cai'
'Han, Dong'
'Jiang, Fei-Long'
'Hong, Mao-Chun'

_publ_section_title
;
 Auxiliary ligand-directed and counter anion-templated effects on
 coordination networks based on semirigid 2-aminodiacetic terephthalic
 acid ligand
;
_journal_issue 5
_journal_name_full CrystEngComm
_journal_page_first 911
_journal_paper_doi 10.1039/c2ce26553b
_journal_volume 15
_journal_year 2013
_chemical_formula_moiety 'C12 H15 N O12 Zn2'
_chemical_formula_sum 'C12 H15 N O12 Zn2'
_chemical_formula_weight 495.99
_chemical_name_systematic
;
?
;
_space_group_IT_number 2
_symmetry_cell_setting triclinic
_symmetry_space_group_name_Hall '-P 1'
_symmetry_space_group_name_H-M 'P -1'
_atom_sites_solution_hydrogens geom
_atom_sites_solution_primary direct
_atom_sites_solution_secondary difmap
_audit_creation_method SHELXL-97
_cell_angle_alpha 94.624(4)
_cell_angle_beta 104.185(3)
_cell_angle_gamma 98.138(5)
_cell_formula_units_Z 2
_cell_length_a 8.9884(9)
_cell_length_b 9.3145(9)
_cell_length_c 9.8343(11)
_cell_measurement_reflns_used 1993
_cell_measurement_temperature 293(2)
_cell_measurement_theta_max 27.4680
_cell_measurement_theta_min 2.1515
_cell_volume 784.49(14)
_computing_cell_refinement CrystalClear
_computing_data_collection 'CrystalClear (Rigaku, 2000)'
_computing_data_reduction CrystalClear
_computing_molecular_graphics 'SHELXL-97 (Sheldrick, 1997)'
_computing_publication_material 'SHELXL-97 (Sheldrick, 1997)'
_computing_structure_refinement 'SHELXL-97 (Sheldrick, 1997)'
_computing_structure_solution 'SHELXS-97 (Sheldrick, 1990)'
_diffrn_ambient_temperature 293(2)
_diffrn_measured_fraction_theta_full 0.979
_diffrn_measured_fraction_theta_max 0.979
_diffrn_measurement_device_type 'Rigaku Mercury CCD area-detector'
_diffrn_measurement_method \w
_diffrn_radiation_monochromator graphite
_diffrn_radiation_source 'fine-focus sealed tube'
_diffrn_radiation_type MoK\a
_diffrn_radiation_wavelength 0.71073
_diffrn_reflns_av_R_equivalents 0.0292
_diffrn_reflns_av_sigmaI/netI 0.0457
_diffrn_reflns_limit_h_max 10
_diffrn_reflns_limit_h_min -10
_diffrn_reflns_limit_k_max 10
_diffrn_reflns_limit_k_min -11
_diffrn_reflns_limit_l_max 10
_diffrn_reflns_limit_l_min -11
_diffrn_reflns_number 5114
_diffrn_reflns_theta_full 25.00
_diffrn_reflns_theta_max 25.00
_diffrn_reflns_theta_min 2.90
_exptl_absorpt_coefficient_mu 3.130
_exptl_absorpt_correction_T_max 1.0000
_exptl_absorpt_correction_T_min 0.6776
_exptl_absorpt_correction_type multi-scan
_exptl_absorpt_process_details '(CrystalClear; Rigaku, 2000)'
_exptl_crystal_colour colorless
_exptl_crystal_density_diffrn 2.100
_exptl_crystal_density_method 'not measured'
_exptl_crystal_description Plate
_exptl_crystal_F_000 500
_exptl_crystal_size_max 0.3
_exptl_crystal_size_mid 0.2
_exptl_crystal_size_min 0.1
_refine_diff_density_max 1.363
_refine_diff_density_min -0.688
_refine_diff_density_rms 0.130
_refine_ls_extinction_method none
_refine_ls_goodness_of_fit_ref 1.055
_refine_ls_hydrogen_treatment constr
_refine_ls_matrix_type full
_refine_ls_number_parameters 242
_refine_ls_number_reflns 2708
_refine_ls_number_restraints 12
_refine_ls_restrained_S_all 1.074
_refine_ls_R_factor_all 0.0548
_refine_ls_R_factor_gt 0.0493
_refine_ls_shift/su_max 0.000
_refine_ls_shift/su_mean 0.000
_refine_ls_structure_factor_coef Fsqd
_refine_ls_weighting_details 'calc w=1/[\s^2^(Fo^2^)+(0.0765P)^2^+2.5372P] where P=(Fo^2^+2Fc^2^)/3'
_refine_ls_weighting_scheme calc
_refine_ls_wR_factor_gt 0.1351
_refine_ls_wR_factor_ref 0.1401
_reflns_number_gt 2446
_reflns_number_total 2708
_reflns_threshold_expression >2sigma(I)
_cod_data_source_file c2ce26553b.txt
_cod_data_source_block complex1
_cod_depositor_comments
;
The following automatic conversions were performed:

'_symmetry_cell_setting' value 'Triclinic' changed to 'triclinic'
according to /home/saulius/struct/CIF-dictionaries/cif_core.dic
dictionary named 'cif_core.dic' version 2.4.2 from
2011-04-26.

'_exptl_absorpt_correction_type' value 'Multi-scan'
changed to 'multi-scan' according to
/home/saulius/struct/CIF-dictionaries/cif_core.dic dictionary named
'cif_core.dic' version 2.4.2 from 2011-04-26.

Automatic conversion script
Id: cif_fix_values 1891 2012-01-12 08:04:46Z andrius 
;
_cod_original_cell_volume 784.48(14)
_cod_original_sg_symbol_H-M P-1
_cod_database_code 7209090

loop_
_symmetry_equiv_pos_as_xyz
'x, y, z'
'-x, -y, -z'

loop_
_atom_site_label
_atom_site_type_symbol
_atom_site_fract_x
_atom_site_fract_y
_atom_site_fract_z
_atom_site_U_iso_or_equiv
_atom_site_adp_type
_atom_site_occupancy
_atom_site_symmetry_multiplicity
_atom_site_calc_flag
_atom_site_refinement_flags
Zn1 Zn -0.25852(7) 0.14772(6) 0.96571(6) 0.0237(2) Uani 1 1 d .
O1 O 0.3337(4) 0.8294(4) 0.8414(4) 0.0270(8) Uani 1 1 d .
N1 N 0.2067(5) 0.3641(5) 0.7469(5) 0.0227(9) Uani 1 1 d .
C1 C 0.2807(6) 0.6946(6) 0.8163(5) 0.0230(11) Uani 1 1 d .
O5 O 0.0747(5) 0.3167(5) 0.9601(4) 0.0344(10) Uani 1 1 d .
Zn2 Zn 0.28152(7) 0.45126(6) 0.97955(6) 0.0237(2) Uani 1 1 d .
O2 O 0.2128(4) 0.6328(4) 0.9009(4) 0.0236(8) Uani 1 1 d .
C2 C 0.2924(6) 0.6118(6) 0.6822(5) 0.0205(10) Uani 1 1 d .
O3 O 0.4618(4) 0.3536(4) 0.9614(4) 0.0276(9) Uani 1 1 d .
C3 C 0.3417(7) 0.6979(6) 0.5845(6) 0.0285(12) Uani 1 1 d .
H3 H 0.3729 0.8005 0.6087 0.034 Uiso 1 1 calc R
O4 O 0.5323(4) 0.1744(4) 0.8389(4) 0.0287(9) Uani 1 1 d .
C4 C 0.3446(7) 0.6328(6) 0.4528(6) 0.0272(12) Uani 1 1 d .
H4 H 0.3790 0.6909 0.3878 0.033 Uiso 1 1 calc R
C5 C 0.2977(6) 0.4837(6) 0.4163(5) 0.0217(11) Uani 1 1 d .
O6 O -0.1491(4) 0.2005(4) 0.8150(4) 0.0305(9) Uani 1 1 d .
C6 C 0.2908(6) 0.4134(6) 0.2702(6) 0.0269(12) Uani 1 1 d .
O7 O 0.3175(5) 0.4993(4) 0.1840(4) 0.0336(10) Uani 1 1 d .
C7 C 0.2537(6) 0.3984(6) 0.5139(5) 0.0251(11) Uani 1 1 d .
H7 H 0.2231 0.2959 0.4888 0.030 Uiso 1 1 calc R
O8 O 0.2567(6) 0.2768(4) 0.2462(4) 0.0394(11) Uani 1 1 d .
C8 C 0.2532(6) 0.4601(6) 0.6481(5) 0.0215(11) Uani 1 1 d .
O9 O -0.0477(5) 0.0977(4) 1.0969(4) 0.0342(9) Uani 1 1 d .
C9 C 0.0362(6) 0.3287(7) 0.7135(6) 0.0274(12) Uani 1 1 d .
H9A H -0.0018 0.2513 0.6321 0.033 Uiso 1 1 calc R
H9B H -0.0092 0.4163 0.6864 0.033 Uiso 1 1 calc R
O10 O -0.3399(5) -0.0710(4) 0.9147(5) 0.0329(9) Uani 1 1 d .
C10 C -0.0166(6) 0.2770(6) 0.8393(6) 0.0265(12) Uani 1 1 d .
C11 C 0.2807(6) 0.2294(6) 0.7524(6) 0.0247(11) Uani 1 1 d .
H11A H 0.2918 0.1977 0.6574 0.030 Uiso 1 1 calc R
H11B H 0.2122 0.1498 0.7793 0.030 Uiso 1 1 calc R
C12 C 0.4397(5) 0.2556(5) 0.8577(5) 0.0239(11) Uani 1 1 d .
H9D H 0.0243 0.1709 1.1002 0.029 Uiso 1 1 d R
H9C H 0.0007 0.0270 1.1232 0.029 Uiso 1 1 d R
H10C H -0.3655 -0.1305 0.9692 0.029 Uiso 1 1 d R
H10D H -0.3532 -0.1218 0.8336 0.029 Uiso 1 1 d R
O11 O 0.3189(5) 0.0224(5) 0.4300(5) 0.144(4) Uani 1 1 d RU
O12 O -0.0246(5) 0.0772(5) 1.3826(5) 0.178(5) Uani 1 1 d RU

loop_
_atom_site_aniso_label
_atom_site_aniso_U_11
_atom_site_aniso_U_22
_atom_site_aniso_U_33
_atom_site_aniso_U_23
_atom_site_aniso_U_13
_atom_site_aniso_U_12
Zn1 0.0255(4) 0.0245(4) 0.0228(4) -0.0009(2) 0.0101(3) 0.0048(3)
O1 0.030(2) 0.023(2) 0.027(2) -0.0004(15) 0.0102(16) 0.0000(16)
N1 0.024(2) 0.024(2) 0.021(2) 0.0031(18) 0.0085(18) 0.0038(19)
C1 0.019(2) 0.029(3) 0.020(3) -0.002(2) 0.001(2) 0.007(2)
O5 0.032(2) 0.046(2) 0.023(2) 0.0025(18) 0.0093(17) -0.0048(19)
Zn2 0.0293(4) 0.0267(4) 0.0166(4) 0.0021(2) 0.0080(3) 0.0072(3)
O2 0.030(2) 0.0263(19) 0.0167(18) 0.0010(15) 0.0110(15) 0.0036(16)
C2 0.022(2) 0.026(3) 0.014(2) -0.001(2) 0.007(2) 0.002(2)
O3 0.0263(19) 0.029(2) 0.027(2) -0.0029(16) 0.0066(16) 0.0079(16)
C3 0.033(3) 0.025(3) 0.026(3) -0.003(2) 0.010(2) 0.001(2)
O4 0.028(2) 0.029(2) 0.030(2) -0.0001(16) 0.0080(17) 0.0101(17)
C4 0.037(3) 0.023(3) 0.022(3) 0.004(2) 0.009(2) 0.002(2)
C5 0.022(2) 0.030(3) 0.015(3) -0.001(2) 0.007(2) 0.009(2)
O6 0.024(2) 0.037(2) 0.030(2) 0.0023(17) 0.0087(16) -0.0011(18)
C6 0.026(3) 0.032(3) 0.023(3) 0.002(2) 0.006(2) 0.007(2)
O7 0.045(2) 0.035(2) 0.020(2) 0.0015(17) 0.0127(18) -0.0009(19)
C7 0.030(3) 0.023(3) 0.019(3) -0.003(2) 0.003(2) 0.002(2)
O8 0.063(3) 0.029(2) 0.027(2) -0.0034(17) 0.014(2) 0.010(2)
C8 0.019(2) 0.026(3) 0.018(3) 0.001(2) 0.005(2) 0.001(2)
O9 0.031(2) 0.034(2) 0.038(2) 0.0081(18) 0.0093(18) 0.0065(18)
C9 0.022(3) 0.038(3) 0.023(3) 0.004(2) 0.008(2) 0.004(2)
O10 0.038(2) 0.0204(19) 0.042(2) -0.0016(17) 0.0158(19) 0.0032(17)
C10 0.029(3) 0.026(3) 0.026(3) 0.003(2) 0.009(2) 0.008(2)
C11 0.027(3) 0.028(3) 0.021(3) 0.003(2) 0.008(2) 0.008(2)
C12 0.025(3) 0.023(3) 0.024(3) 0.004(2) 0.010(2) 0.000(2)
O11 0.171(6) 0.126(5) 0.128(5) 0.015(4) 0.032(4) 0.015(4)
O12 0.193(6) 0.169(6) 0.162(6) 0.029(5) 0.037(5) 0.005(5)

loop_
_atom_type_symbol
_atom_type_description
_atom_type_scat_dispersion_real
_atom_type_scat_dispersion_imag
_atom_type_scat_source
C C 0.0033 0.0016 'International Tables Vol C Tables 4.2.6.8 and 6.1.1.4'
N N 0.0061 0.0033 'International Tables Vol C Tables 4.2.6.8 and 6.1.1.4'
O O 0.0106 0.0060 'International Tables Vol C Tables 4.2.6.8 and 6.1.1.4'
Zn Zn 0.2839 1.4301 'International Tables Vol C Tables 4.2.6.8 and 6.1.1.4'
H H 0.0000 0.0000 'International Tables Vol C Tables 4.2.6.8 and 6.1.1.4'

loop_
_geom_angle_atom_site_label_1
_geom_angle_atom_site_label_2
_geom_angle_atom_site_label_3
_geom_angle
_geom_angle_site_symmetry_1
_geom_angle_site_symmetry_3
O6 Zn1 O10 104.16(17) . .
O6 Zn1 O4 91.19(16) . 1_455
O10 Zn1 O4 85.49(16) . 1_455
O6 Zn1 O9 90.97(16) . .
O10 Zn1 O9 89.06(16) . .
O4 Zn1 O9 174.49(15) 1_455 .
O6 Zn1 O1 159.23(15) . 2_567
O10 Zn1 O1 96.30(16) . 2_567
O4 Zn1 O1 94.01(15) 1_455 2_567
O9 Zn1 O1 85.73(16) . 2_567
O6 Zn1 O2 100.34(15) . 2_567
O10 Zn1 O2 155.45(15) . 2_567
O4 Zn1 O2 95.71(14) 1_455 2_567
O9 Zn1 O2 88.89(15) . 2_567
O1 Zn1 O2 59.15(13) 2_567 2_567
O6 Zn1 C1 130.05(17) . 2_567
O10 Zn1 C1 125.67(17) . 2_567
O4 Zn1 C1 95.50(15) 1_455 2_567
O9 Zn1 C1 86.98(16) . 2_567
O1 Zn1 C1 29.38(16) 2_567 2_567
O2 Zn1 C1 29.78(15) 2_567 2_567
C1 O1 Zn1 93.0(3) . 2_567
C8 N1 C9 110.0(4) . .
C8 N1 C11 112.9(4) . .
C9 N1 C11 111.9(4) . .
C8 N1 Zn2 117.3(3) . .
C9 N1 Zn2 104.7(3) . .
C11 N1 Zn2 99.5(3) . .
O1 C1 O2 119.6(5) . .
O1 C1 C2 118.8(5) . .
O2 C1 C2 121.5(5) . .
O1 C1 Zn1 57.6(3) . 2_567
O2 C1 Zn1 62.0(3) . 2_567
C2 C1 Zn1 175.7(4) . 2_567
C10 O5 Zn2 119.5(4) . .
O7 Zn2 O3 103.74(17) 1_556 .
O7 Zn2 O2 103.34(16) 1_556 .
O3 Zn2 O2 130.16(16) . .
O7 Zn2 O5 93.29(17) 1_556 .
O3 Zn2 O5 116.44(17) . .
O2 Zn2 O5 102.81(16) . .
O7 Zn2 N1 169.88(17) 1_556 .
O3 Zn2 N1 79.14(15) . .
O2 Zn2 N1 81.37(15) . .
O5 Zn2 N1 76.85(16) . .
C1 O2 Zn2 119.8(3) . .
C1 O2 Zn1 88.2(3) . 2_567
Zn2 O2 Zn1 122.86(17) . 2_567
C8 C2 C3 119.5(5) . .
C8 C2 C1 124.7(5) . .
C3 C2 C1 115.7(5) . .
C12 O3 Zn2 117.7(3) . .
C4 C3 C2 120.1(5) . .
C4 C3 H3 119.9 . .
C2 C3 H3 119.9 . .
C12 O4 Zn1 130.9(3) . 1_655
C5 C4 C3 120.3(5) . .
C5 C4 H4 119.9 . .
C3 C4 H4 119.9 . .
C4 C5 C7 119.6(5) . .
C4 C5 C6 120.6(5) . .
C7 C5 C6 119.8(5) . .
C10 O6 Zn1 124.4(4) . .
O7 C6 O8 126.5(5) . .
O7 C6 C5 115.9(5) . .
O8 C6 C5 117.6(5) . .
C6 O7 Zn2 126.8(4) . 1_554
C5 C7 C8 121.5(5) . .
C5 C7 H7 119.3 . .
C8 C7 H7 119.3 . .
C7 C8 C2 118.9(5) . .
C7 C8 N1 118.9(5) . .
C2 C8 N1 122.2(5) . .
Zn1 O9 H9D 106.3 . .
Zn1 O9 H9C 143.6 . .
H9D O9 H9C 105.4 . .
N1 C9 C10 111.0(4) . .
N1 C9 H9A 109.4 . .
C10 C9 H9A 109.4 . .
N1 C9 H9B 109.4 . .
C10 C9 H9B 109.4 . .
H9A C9 H9B 108.0 . .
Zn1 O10 H10C 126.8 . .
Zn1 O10 H10D 126.8 . .
H10C O10 H10D 106.3 . .
O6 C10 O5 125.1(5) . .
O6 C10 C9 117.5(5) . .
O5 C10 C9 117.4(5) . .
N1 C11 C12 111.8(4) . .
N1 C11 H11A 109.3 . .
C12 C11 H11A 109.3 . .
N1 C11 H11B 109.3 . .
C12 C11 H11B 109.3 . .
H11A C11 H11B 107.9 . .
O4 C12 O3 126.0(4) . .
O4 C12 C11 117.2(4) . .
O3 C12 C11 116.7(4) . .

loop_
_geom_bond_atom_site_label_1
_geom_bond_atom_site_label_2
_geom_bond_distance
_geom_bond_site_symmetry_2
Zn1 O6 2.025(4) .
Zn1 O10 2.042(4) .
Zn1 O4 2.046(4) 1_455
Zn1 O9 2.150(4) .
Zn1 O1 2.169(4) 2_567
Zn1 O2 2.266(4) 2_567
Zn1 C1 2.565(5) 2_567
O1 C1 1.260(6) .
O1 Zn1 2.169(4) 2_567
N1 C8 1.467(7) .
N1 C9 1.469(7) .
N1 C11 1.500(7) .
N1 Zn2 2.267(4) .
C1 O2 1.274(7) .
C1 C2 1.507(7) .
C1 Zn1 2.565(5) 2_567
O5 C10 1.260(7) .
O5 Zn2 2.047(4) .
Zn2 O7 1.960(4) 1_556
Zn2 O3 2.004(4) .
Zn2 O2 2.028(4) .
O2 Zn1 2.266(4) 2_567
C2 C8 1.399(7) .
C2 C3 1.413(8) .
O3 C12 1.270(6) .
C3 C4 1.393(8) .
C3 H3 0.9500 .
O4 C12 1.237(6) .
O4 Zn1 2.046(4) 1_655
C4 C5 1.384(8) .
C4 H4 0.9500 .
C5 C7 1.388(8) .
C5 C6 1.513(7) .
O6 C10 1.255(7) .
C6 O7 1.253(7) .
C6 O8 1.255(7) .
O7 Zn2 1.960(4) 1_554
C7 C8 1.398(7) .
C7 H7 0.9500 .
O9 H9D 0.8635 .
O9 H9C 0.8619 .
C9 C10 1.519(8) .
C9 H9A 0.9900 .
C9 H9B 0.9900 .
O10 H10C 0.8483 .
O10 H10D 0.8664 .
C11 C12 1.519(7) .
C11 H11A 0.9900 .
C11 H11B 0.9900 .
